data_7057539
loop_
_publ_author_name
'Bezvikonnyi, Oleksandr'
'Gudeika, Dalius'
'Volyniuk, Dmytro'
'Grazulevicius, Juozas V.'
'Bagdziunas, Gintautas'

_publ_section_title
;
 Pyrenyl substituted 1,8-naphthalimide as a new material for weak
 efficiency-roll-off red OLEDs: a theoretical and experimental study
;
_journal_issue 15
_journal_name_full 'New Journal of Chemistry'
_journal_page_first 12492
_journal_paper_doi 10.1039/C8NJ01866A
_journal_volume 42
_journal_year 2018
_chemical_formula_moiety '2(C36 H31 N O2), C4 H8 O'
_chemical_formula_sum 'C76 H70 N2 O5'
_chemical_formula_weight 1091.34
_chemical_melting_point 413.5(5)
_chemical_name_common ImPy
_chemical_name_systematic '4-(1-pyrenyl)-N-(2-ethylhexyl)-1,8-naphthalimide '
_space_group_crystal_system triclinic
_space_group_IT_number 2
_space_group_name_Hall '-P 1'
_space_group_name_H-M_alt 'P -1'
_symmetry_space_group_name_Hall '-P 1'
_symmetry_space_group_name_H-M 'P -1'
_atom_sites_solution_hydrogens geom
_audit_creation_date 2016-06-29
_audit_creation_method
;
Olex2 1.2
(compiled 2016.02.19 svn.r3266 for OlexSys, GUI svn.r5155)
;
_audit_update_record
;
2018-03-17 deposited with the CCDC.
2018-06-15 downloaded from the CCDC.
;
_cell_angle_alpha 78.37(4)
_cell_angle_beta 79.43(5)
_cell_angle_gamma 89.40(6)
_cell_formula_units_Z 1
_cell_length_a 9.290(13)
_cell_length_b 12.67(2)
_cell_length_c 13.427(18)
_cell_measurement_reflns_used 3247
_cell_measurement_temperature 293
_cell_measurement_theta_max 27.50
_cell_measurement_theta_min 3.10
_cell_volume 1521(4)
_computing_cell_refinement 'CrystalClear-SM Expert 2.0 r15'
_computing_data_collection 'CrystalClear-SM Expert 2.0 r15 (Rigaku, 2011)'
_computing_data_reduction 'CrystalClear-SM Expert 2.0 r15'
_computing_molecular_graphics 'Olex2 (Dolomanov et al., 2009)'
_computing_publication_material 'Olex2 (Dolomanov et al., 2009)'
_computing_structure_refinement 'ShelXL (Sheldrick, 2015)'
_computing_structure_solution 'SHELXS97 (Sheldrick, 2008)'
_diffrn_ambient_temperature 293.0
_diffrn_detector_area_resol_mean 6.827
_diffrn_measured_fraction_theta_full 0.961
_diffrn_measured_fraction_theta_max 0.951
_diffrn_measurement_device_type 'Rigaku XtaLAB mini'
_diffrn_measurement_method \w
_diffrn_radiation_type MoK\a
_diffrn_radiation_wavelength 0.71075
_diffrn_reflns_av_R_equivalents 0.0935
_diffrn_reflns_av_unetI/netI 0.0837
_diffrn_reflns_Laue_measured_fraction_full 0.961
_diffrn_reflns_Laue_measured_fraction_max 0.951
_diffrn_reflns_limit_h_max 7
_diffrn_reflns_limit_h_min -12
_diffrn_reflns_limit_k_max 16
_diffrn_reflns_limit_k_min -15
_diffrn_reflns_limit_l_max 14
_diffrn_reflns_limit_l_min -17
_diffrn_reflns_number 8712
_diffrn_reflns_point_group_measured_fraction_full 0.961
_diffrn_reflns_point_group_measured_fraction_max 0.951
_diffrn_reflns_theta_full 26.000
_diffrn_reflns_theta_max 27.576
_diffrn_reflns_theta_min 3.116
_exptl_absorpt_coefficient_mu 0.074
_exptl_absorpt_correction_T_max 0.992
_exptl_absorpt_correction_T_min 0.536
_exptl_absorpt_correction_type multi-scan
_exptl_absorpt_process_details 'REQAB (Rigaku, 1998)'
_exptl_crystal_colour yellow
_exptl_crystal_colour_primary yellow
_exptl_crystal_density_diffrn 1.191
_exptl_crystal_density_method 'not measured'
_exptl_crystal_description platelet
_exptl_crystal_F_000 580
_exptl_crystal_preparation Luminescent
_exptl_crystal_recrystallization_method 'Re-crystallisation from solvent: THF'
_exptl_crystal_size_max 0.54
_exptl_crystal_size_mid 0.39
_exptl_crystal_size_min 0.12
_refine_diff_density_max 0.261
_refine_diff_density_min -0.205
_refine_diff_density_rms 0.038
_refine_ls_extinction_method none
_refine_ls_goodness_of_fit_ref 1.073
_refine_ls_hydrogen_treatment constr
_refine_ls_matrix_type full
_refine_ls_number_parameters 452
_refine_ls_number_reflns 6703
_refine_ls_number_restraints 727
_refine_ls_restrained_S_all 1.155
_refine_ls_R_factor_all 0.1676
_refine_ls_R_factor_gt 0.1048
_refine_ls_shift/su_max 0.000
_refine_ls_shift/su_mean 0.000
_refine_ls_structure_factor_coef Fsqd
_refine_ls_weighting_details 'w=1/[\s^2^(Fo^2^)+(0.1056P)^2^+0.5684P] where P=(Fo^2^+2Fc^2^)/3'
_refine_ls_weighting_scheme calc
_refine_ls_wR_factor_gt 0.2721
_refine_ls_wR_factor_ref 0.3183
_reflns_Friedel_coverage 0.000
_reflns_number_gt 3494
_reflns_number_total 6703
_reflns_threshold_expression 'I > 2\s(I)'
_cod_data_source_file c8nj01866a1.cif
_cod_data_source_block dg21
_cod_depositor_comments
;
The following automatic conversions were performed:

'_chemical_melting_point' value '413-414' was changed to '413.5(5)' -
the average value was taken and precision was estimated.

Automatic conversion script
Id: cif_fix_values 4973 2017-02-22 13:04:09Z antanas 

 Adding full bibliography for 7057539.cif.
;
_cod_database_code 7057539
_shelx_space_group_comment
;
The symmetry employed for this shelxl refinement is uniquely defined
by the following loop, which should always be used as a source of
symmetry information in preference to the above space-group names.
They are only intended as comments.
;
_shelx_estimated_absorpt_t_max 0.991
_shelx_estimated_absorpt_t_min 0.961
_olex2_refinement_description
;
1. Fixed Uiso
 At 1.2 times of:
  All C(H) groups, All C(H,H) groups, All C(H,H,H,H) groups
 At 1.5 times of:
  All C(H,H,H) groups
2. Restrained distances
 C38-C34 = C3AA-C38A = C38A-C30A = C38-C30 = C30A-C12A = C30-C12 = C40A-C12A =
 C40-C12 = C40-C37 = C40A-C37A
 1.54 with sigma of 0.02
 C5AA-O4AA = O4AA-C3 = C6AA-C3 = C6AA-C2 = C5AA-C2
 1.54 with sigma of 0.02
 C40A-C37A = C40-C37 = C37-C2AA
 1.54 with sigma of 0.02
 C37A-C2AA
 1.54 with sigma of 0.02
 C4AA-C37 = C37A-C2AA
 1.54 with sigma of 0.02
3. Uiso/Uaniso restraints and constraints
C2 \\sim C6AA \\sim O4AA \\sim C3 \\sim C5AA: within 1.7A with sigma of 0.04
and sigma for terminal atoms of 0.08
C12 \\sim H12A \\sim H12B \\sim C30 \\sim H30 \\sim C34 \\sim H34A \\sim H34B
\\sim H34C \\sim C35 \\sim C37 \\sim C38 \\sim H38A \\sim H38B \\sim C40 \\sim
H40A \\sim H40B \\sim C38A \\sim H38C \\sim H38D \\sim C30A \\sim H30A \\sim
C12A \\sim H12C \\sim H12D \\sim C40A \\sim H40C \\sim H40D \\sim C37A \\sim
C3AA \\sim H3AA \\sim H3AB \\sim H3AC \\sim C2AA: within 1.7A with sigma of
0.04 and sigma for terminal atoms of 0.08
C12 \\sim H12A \\sim H12B \\sim C30 \\sim H30 \\sim C34 \\sim H34A \\sim H34B
\\sim H34C \\sim C35 \\sim H35A \\sim H35B \\sim H35C \\sim H35D \\sim C37
\\sim H37A \\sim H37B \\sim C38 \\sim H38A \\sim H38B \\sim C40 \\sim H40A
\\sim H40B \\sim C38A \\sim H38C \\sim H38D \\sim C30A \\sim H30A \\sim C12A
\\sim H12C \\sim H12D \\sim C40A \\sim H40C \\sim H40D \\sim C37A \\sim H37C
\\sim H37D \\sim C3AA \\sim H3AA \\sim H3AB \\sim H3AC \\sim C2AA \\sim H2AA
\\sim H2AB \\sim H2AC \\sim C4AA \\sim H4AA \\sim H4AB \\sim H4AC: within 1.7A
with sigma of 0.04 and sigma for terminal atoms of 0.08
Uanis(C34) = Uanis(C3AA)
Uanis(C2AA) = Uanis(C4AA)
4. Others
 Fixed Sof: C12(0.5) H12A(0.5) H12B(0.5) C30(0.5) H30(0.5) C34(0.5) H34A(0.5)
 H34B(0.5) H34C(0.5) H35A(0.5) H35B(0.5) H35C(0.5) H35D(0.5) C37(0.5) H37A(0.5)
 H37B(0.5) C38(0.5) H38A(0.5) H38B(0.5) C40(0.5) H40A(0.5) H40B(0.5) C2(0.5)
 H2A(0.5) H2B(0.5) C6AA(0.5) H6AA(0.5) H6AB(0.5) C38A(0.5) H38C(0.5) H38D(0.5)
 C30A(0.5) H30A(0.5) C12A(0.5) H12C(0.5) H12D(0.5) C40A(0.5) H40C(0.5)
 H40D(0.5) C37A(0.5) H37C(0.5) H37D(0.5) C3AA(0.5) H3AA(0.5) H3AB(0.5)
 H3AC(0.5) O4AA(0.5) C3(0.5) H3A(0.5) H3B(0.5) C2AA(0.5) H2AA(0.5) H2AB(0.5)
 H2AC(0.5) C5AA(0.5) H5AA(0.5) H5AB(0.5) C4AA(0.5) H4AA(0.5) H4AB(0.5) H4AC(0.5)
5.a Ternary CH refined with riding coordinates:
 C30(H30), C30A(H30A)
5.b Secondary CH2 refined with riding coordinates:
 C12(H12A,H12B), C35(H35A,H35B), C35(H35C,H35D), C37(H37A,H37B), C38(H38A,
 H38B), C40(H40A,H40B), C2(H2A,H2B), C6AA(H6AA,H6AB), C38A(H38C,H38D),
 C12A(H12C,H12D), C40A(H40C,H40D), C37A(H37C,H37D), C3(H3A,H3B), C5AA(H5AA,H5AB)
5.c Aromatic/amide H refined with riding coordinates:
 C6(H6), C11(H11), C17(H17), C19(H19), C21(H21), C22(H22), C23(H23), C24(H24),
 C25(H25), C26(H26), C29(H29), C31(H31), C32(H32), C33(H33)
5.d Idealised Me refined as rotating group:
 C34(H34A,H34B,H34C), C3AA(H3AA,H3AB,H3AC), C2AA(H2AA,H2AB,H2AC), C4AA(H4AA,
 H4AB,H4AC)
;
_shelx_shelxl_version_number 2014/7
_olex2_submission_special_instructions 'No special instructions were received'

loop_
_space_group_symop_operation_xyz
'x, y, z'
'-x, -y, -z'

loop_
_atom_site_label
_atom_site_type_symbol
_atom_site_fract_x
_atom_site_fract_y
_atom_site_fract_z
_atom_site_U_iso_or_equiv
_atom_site_adp_type
_atom_site_occupancy
_atom_site_site_symmetry_order
_atom_site_calc_flag
_atom_site_refinement_flags_posn
_atom_site_refinement_flags_adp
_atom_site_refinement_flags_occupancy
_atom_site_disorder_assembly
_atom_site_disorder_group
O3 O 0.7841(2) 0.1270(3) 0.3918(2) 0.0965(9) Uani 1 1 d . . . . .
O7 O 0.4428(3) 0.1822(3) 0.18645(19) 0.0912(9) Uani 1 1 d . . . . .
N20 N 0.6146(3) 0.1593(2) 0.2882(2) 0.0675(7) Uani 1 1 d . . . . .
C0AA C 0.3918(3) 0.1532(2) 0.4646(2) 0.0554(7) Uani 1 1 d . . . . .
C1AA C 0.1324(3) 0.1648(3) 0.5393(2) 0.0578(7) Uani 1 1 d . . . . .
C7AA C 0.3558(3) 0.1693(2) 0.3657(2) 0.0556(7) Uani 1 1 d . . . . .
C5 C 0.0110(3) 0.1591(3) 0.6311(2) 0.0597(8) Uani 1 1 d . . . . .
C6 C 0.1024(3) 0.1806(3) 0.4421(3) 0.0673(9) Uani 1 1 d . . . . .
H6 H 0.0059 0.1905 0.4330 0.081 Uiso 1 1 calc R . . . .
C8 C 0.5395(3) 0.1386(3) 0.4769(3) 0.0615(8) Uani 1 1 d . . . . .
C9 C 0.2808(3) 0.1508(3) 0.5530(2) 0.0564(7) Uani 1 1 d . . . . .
C10 C 0.6559(3) 0.1405(3) 0.3847(3) 0.0687(9) Uani 1 1 d . . . . .
C11 C 0.2127(3) 0.1824(3) 0.3550(3) 0.0658(9) Uani 1 1 d . . . . .
H11 H 0.1884 0.1925 0.2896 0.079 Uiso 1 1 calc R . . . .
C12 C 0.9091(10) 0.2634(10) 0.0429(8) 0.099(3) Uani 0.5 1 d D U P A 1
H12A H 0.8717 0.2297 -0.0062 0.119 Uiso 0.5 1 calc R U P A 1
H12B H 0.9407 0.3366 0.0087 0.119 Uiso 0.5 1 calc R U P A 1
C13 C -0.0434(3) 0.2516(3) 0.6637(2) 0.0630(8) Uani 1 1 d . . . . .
C14 C -0.2270(3) 0.1395(3) 0.7977(2) 0.0688(9) Uani 1 1 d . . . . .
C15 C 0.4707(3) 0.1714(3) 0.2725(3) 0.0643(8) Uani 1 1 d . . . . .
C16 C -0.1645(3) 0.2427(3) 0.7482(2) 0.0684(9) Uani 1 1 d . . . . .
C17 C -0.0521(4) 0.0588(3) 0.6815(3) 0.0720(9) Uani 1 1 d . . . . .
H17 H -0.0151 -0.0030 0.6599 0.086 Uiso 1 1 calc R . . . .
C18 C -0.2218(4) 0.3381(4) 0.7813(3) 0.0839(12) Uani 1 1 d . . . . .
C19 C 0.3216(3) 0.1338(3) 0.6507(3) 0.0726(9) Uani 1 1 d . . . . .
H19 H 0.2503 0.1323 0.7096 0.087 Uiso 1 1 calc R . . . .
C21 C 0.0185(4) 0.3569(3) 0.6165(3) 0.0842(11) Uani 1 1 d . . . . .
H21 H 0.0974 0.3643 0.5616 0.101 Uiso 1 1 calc R . . . .
C22 C 0.5746(4) 0.1219(3) 0.5732(3) 0.0794(10) Uani 1 1 d . . . . .
H22 H 0.6716 0.1120 0.5809 0.095 Uiso 1 1 calc R . . . .
C23 C -0.3501(4) 0.1347(4) 0.8827(3) 0.0899(12) Uani 1 1 d . . . . .
H23 H -0.3925 0.0680 0.9172 0.108 Uiso 1 1 calc R . . . .
C24 C 0.4652(4) 0.1195(4) 0.6600(3) 0.0891(12) Uani 1 1 d . . . . .
H24 H 0.4901 0.1079 0.7253 0.107 Uiso 1 1 calc R . . . .
C25 C -0.1695(4) 0.0499(3) 0.7632(3) 0.0758(10) Uani 1 1 d . . . . .
H25 H -0.2102 -0.0179 0.7955 0.091 Uiso 1 1 calc R . . . .
C26 C -0.4039(4) 0.2236(5) 0.9125(3) 0.1038(16) Uani 1 1 d . . . . .
H26 H -0.4828 0.2168 0.9673 0.125 Uiso 1 1 calc R . . . .
C27 C -0.3451(5) 0.3284(5) 0.8638(3) 0.1004(15) Uani 1 1 d . . . . .
C28 C -0.1568(6) 0.4404(4) 0.7323(4) 0.0999(14) Uani 1 1 d . . . . .
C29 C -0.0349(6) 0.4454(4) 0.6499(4) 0.1018(14) Uani 1 1 d . . . . .
H29 H 0.0095 0.5121 0.6179 0.122 Uiso 1 1 calc R . . . .
C30 C 0.7867(13) 0.2665(12) 0.1353(9) 0.096(3) Uani 0.5 1 d D U P A 1
H30 H 0.7038 0.2930 0.1024 0.115 Uiso 0.5 1 calc R U P A 1
C31 C -0.4001(7) 0.4239(7) 0.8923(4) 0.136(2) Uani 1 1 d . . . . .
H31 H -0.4815 0.4198 0.9450 0.163 Uiso 1 1 calc R . . . .
C32 C -0.3371(9) 0.5227(6) 0.8447(5) 0.156(3) Uani 1 1 d . . . . .
H32 H -0.3756 0.5845 0.8654 0.188 Uiso 1 1 calc R . . . .
C33 C -0.2166(7) 0.5308(5) 0.7661(4) 0.136(2) Uani 1 1 d . . . . .
H33 H -0.1744 0.5984 0.7349 0.163 Uiso 1 1 calc R . . . .
C34 C 0.838(7) 0.464(2) 0.137(5) 0.162(6) Uani 0.5 1 d D U P A 1
H34A H 0.9340 0.4690 0.0945 0.243 Uiso 0.5 1 calc GR U P A 1
H34B H 0.8357 0.5109 0.1857 0.243 Uiso 0.5 1 calc GR U P A 1
H34C H 0.7666 0.4861 0.0946 0.243 Uiso 0.5 1 calc GR U P A 1
C35 C 0.7325(4) 0.1609(3) 0.1973(3) 0.0840(11) Uani 1 1 d . U . . .
H35A H 0.8149 0.1229 0.2214 0.101 Uiso 0.5 1 calc R U P A 1
H35B H 0.6975 0.1202 0.1522 0.101 Uiso 0.5 1 calc R U P A 1
H35C H 0.6900 0.1569 0.1373 0.101 Uiso 0.5 1 calc R U P A 2
H35D H 0.7935 0.0989 0.2105 0.101 Uiso 0.5 1 calc R U P A 2
C37 C 1.1682(14) 0.2124(12) -0.0119(12) 0.161(5) Uani 0.5 1 d D U P A 1
H37A H 1.1719 0.2821 -0.0583 0.193 Uiso 0.5 1 calc R U P A 1
H37B H 1.2596 0.2021 0.0137 0.193 Uiso 0.5 1 calc R U P A 1
C38 C 0.8045(18) 0.3471(12) 0.1965(10) 0.138(4) Uani 0.5 1 d D U P A 1
H38A H 0.8829 0.3249 0.2343 0.165 Uiso 0.5 1 calc R U P A 1
H38B H 0.7153 0.3465 0.2472 0.165 Uiso 0.5 1 calc R U P A 1
C40 C 1.0393(11) 0.2018(14) 0.0753(10) 0.128(4) Uani 0.5 1 d D U P A 1
H40A H 1.0673 0.2286 0.1320 0.154 Uiso 0.5 1 calc R U P A 1
H40B H 1.0112 0.1262 0.1000 0.154 Uiso 0.5 1 calc R U P A 1
C2 C 0.551(4) 0.4385(16) 0.446(2) 0.271(12) Uani 0.5 1 d D U P B -1
H2A H 0.6551 0.4322 0.4449 0.325 Uiso 0.5 1 calc R . P B -1
H2B H 0.5186 0.3832 0.4137 0.325 Uiso 0.5 1 calc R . P B -1
C6AA C 0.463(4) 0.426(2) 0.562(2) 0.325(14) Uani 0.5 1 d D U P B -1
H6AA H 0.3872 0.3707 0.5754 0.390 Uiso 0.5 1 calc R . P B -1
H6AB H 0.5296 0.4044 0.6098 0.390 Uiso 0.5 1 calc R . P B -1
C38A C 0.7315(11) 0.3666(8) 0.1396(9) 0.099(3) Uani 0.5 1 d D U P A 2
H38C H 0.7050 0.3609 0.0743 0.119 Uiso 0.5 1 calc R U P A 2
H38D H 0.6419 0.3633 0.1905 0.119 Uiso 0.5 1 calc R U P A 2
C30A C 0.8299(11) 0.2691(10) 0.1750(9) 0.088(3) Uani 0.5 1 d D U P A 2
H30A H 0.8548 0.2773 0.2409 0.105 Uiso 0.5 1 calc R U P A 2
C12A C 0.9713(15) 0.2579(13) 0.1030(11) 0.143(4) Uani 0.5 1 d D U P A 2
H12C H 1.0146 0.3300 0.0799 0.171 Uiso 0.5 1 calc R U P A 2
H12D H 1.0344 0.2173 0.1461 0.171 Uiso 0.5 1 calc R U P A 2
C40A C 0.9880(18) 0.2128(16) 0.0132(12) 0.181(5) Uani 0.5 1 d D U P A 2
H40C H 0.9124 0.2444 -0.0236 0.217 Uiso 0.5 1 calc R U P A 2
H40D H 0.9601 0.1372 0.0382 0.217 Uiso 0.5 1 calc R U P A 2
C37A C 1.1327(17) 0.2147(14) -0.0746(12) 0.168(5) Uani 0.5 1 d D U P A 2
H37C H 1.1064 0.2241 -0.1425 0.201 Uiso 0.5 1 calc R U P A 2
H37D H 1.1988 0.2735 -0.0747 0.201 Uiso 0.5 1 calc R U P A 2
C3AA C 0.812(7) 0.476(3) 0.127(5) 0.162(6) Uani 0.5 1 d D U P A 2
H3AA H 0.8835 0.4889 0.0641 0.243 Uiso 0.5 1 calc GR U P A 2
H3AB H 0.8602 0.4747 0.1847 0.243 Uiso 0.5 1 calc GR U P A 2
H3AC H 0.7426 0.5328 0.1245 0.243 Uiso 0.5 1 calc GR U P A 2
O4AA O 0.3746(14) 0.5626(11) 0.4700(11) 0.185(4) Uani 0.5 1 d D U P B -1
C3 C 0.392(2) 0.533(2) 0.5819(13) 0.182(8) Uani 0.5 1 d D U P B -1
H3A H 0.2995 0.5232 0.6305 0.218 Uiso 0.5 1 calc R . P B -1
H3B H 0.4574 0.5820 0.6006 0.218 Uiso 0.5 1 calc R . P B -1
C2AA C 1.205(3) 0.1068(16) -0.048(2) 0.219(7) Uani 0.5 1 d D U P A 2
H2AA H 1.2455 0.1037 0.0132 0.329 Uiso 0.5 1 calc GR U P A 2
H2AB H 1.2826 0.0995 -0.1046 0.329 Uiso 0.5 1 calc GR U P A 2
H2AC H 1.1341 0.0493 -0.0370 0.329 Uiso 0.5 1 calc GR U P A 2
C5AA C 0.517(2) 0.550(2) 0.3893(11) 0.195(8) Uani 0.5 1 d D U P B -1
H5AA H 0.4966 0.5506 0.3208 0.234 Uiso 0.5 1 calc R . P B -1
H5AB H 0.5925 0.6040 0.3853 0.234 Uiso 0.5 1 calc R . P B -1
C4AA C 1.138(3) 0.126(2) -0.062(3) 0.219(7) Uani 0.5 1 d D U P A 1
H4AA H 1.0750 0.0722 -0.0140 0.329 Uiso 0.5 1 calc GR U P A 1
H4AB H 1.2288 0.0937 -0.0867 0.329 Uiso 0.5 1 calc GR U P A 1
H4AC H 1.0918 0.1543 -0.1200 0.329 Uiso 0.5 1 calc GR U P A 1

loop_
_atom_site_aniso_label
_atom_site_aniso_U_11
_atom_site_aniso_U_22
_atom_site_aniso_U_33
_atom_site_aniso_U_23
_atom_site_aniso_U_13
_atom_site_aniso_U_12
O3 0.0416(12) 0.147(2) 0.097(2) -0.0213(18) -0.0055(12) 0.0089(14)
O7 0.0693(15) 0.154(3) 0.0507(14) -0.0288(15) -0.0021(12) -0.0054(15)
N20 0.0442(13) 0.094(2) 0.0606(16) -0.0195(14) 0.0053(12) -0.0022(13)
C0AA 0.0420(14) 0.0660(18) 0.0557(17) -0.0108(14) -0.0042(12) -0.0027(13)
C1AA 0.0447(14) 0.0741(19) 0.0523(17) -0.0156(15) -0.0001(13) 0.0016(13)
C7AA 0.0451(14) 0.0704(19) 0.0507(16) -0.0145(14) -0.0045(12) -0.0022(13)
C5 0.0443(14) 0.084(2) 0.0502(17) -0.0145(15) -0.0049(13) 0.0008(14)
C6 0.0402(14) 0.102(2) 0.0598(19) -0.0189(18) -0.0067(13) 0.0041(15)
C8 0.0406(14) 0.082(2) 0.0608(19) -0.0124(16) -0.0084(13) -0.0017(14)
C9 0.0441(14) 0.0741(19) 0.0492(16) -0.0119(14) -0.0046(12) -0.0012(13)
C10 0.0453(16) 0.086(2) 0.072(2) -0.0155(18) -0.0039(15) 0.0002(15)
C11 0.0495(16) 0.099(2) 0.0513(17) -0.0186(17) -0.0118(13) 0.0034(16)
C12 0.079(5) 0.136(7) 0.066(5) 0.007(5) 0.001(4) 0.006(5)
C13 0.0530(16) 0.084(2) 0.0514(17) -0.0174(16) -0.0046(14) 0.0097(16)
C14 0.0499(16) 0.108(3) 0.0450(16) -0.0121(17) -0.0042(13) 0.0013(17)
C15 0.0501(16) 0.088(2) 0.0529(18) -0.0180(16) -0.0008(14) -0.0066(15)
C16 0.0536(17) 0.106(3) 0.0477(17) -0.0199(18) -0.0110(14) 0.0155(17)
C17 0.0585(18) 0.084(2) 0.070(2) -0.0181(18) 0.0001(16) 0.0031(17)
C18 0.078(2) 0.125(3) 0.055(2) -0.031(2) -0.0170(18) 0.039(2)
C19 0.0546(17) 0.111(3) 0.0491(18) -0.0129(18) -0.0063(14) -0.0023(18)
C21 0.091(3) 0.088(3) 0.068(2) -0.019(2) 0.001(2) 0.007(2)
C22 0.0482(17) 0.121(3) 0.070(2) -0.015(2) -0.0182(16) 0.0031(18)
C23 0.062(2) 0.155(4) 0.050(2) -0.023(2) -0.0005(16) -0.004(2)
C24 0.065(2) 0.142(4) 0.060(2) -0.011(2) -0.0235(18) 0.002(2)
C25 0.064(2) 0.091(2) 0.063(2) -0.0075(18) 0.0036(17) -0.0122(18)
C26 0.066(2) 0.194(5) 0.054(2) -0.041(3) 0.0001(18) 0.020(3)
C27 0.083(3) 0.172(5) 0.056(2) -0.045(3) -0.018(2) 0.047(3)
C28 0.126(4) 0.098(3) 0.079(3) -0.029(2) -0.016(3) 0.035(3)
C29 0.126(4) 0.088(3) 0.085(3) -0.017(2) -0.004(3) 0.015(3)
C30 0.075(6) 0.129(8) 0.072(6) -0.023(6) 0.019(5) -0.024(6)
C31 0.130(4) 0.203(6) 0.088(4) -0.067(4) -0.018(3) 0.083(5)
C32 0.206(8) 0.159(6) 0.114(5) -0.063(4) -0.023(5) 0.094(6)
C33 0.187(6) 0.116(4) 0.108(4) -0.045(3) -0.016(4) 0.057(4)
C34 0.165(14) 0.126(6) 0.165(9) -0.005(6) 0.023(9) -0.033(8)
C35 0.0536(18) 0.112(3) 0.078(2) -0.028(2) 0.0187(17) -0.0032(19)
C37 0.096(7) 0.211(11) 0.145(10) -0.026(9) 0.043(7) 0.025(8)
C38 0.139(9) 0.134(8) 0.117(8) -0.007(8) 0.019(7) -0.053(7)
C40 0.087(6) 0.196(9) 0.090(7) -0.018(7) 0.001(6) 0.022(7)
C2 0.46(3) 0.139(13) 0.171(19) -0.063(13) 0.10(2) -0.057(18)
C6AA 0.39(3) 0.26(2) 0.26(2) -0.01(2) 0.08(2) -0.11(2)
C38A 0.098(6) 0.106(7) 0.084(6) 0.000(5) -0.011(5) -0.010(5)
C30A 0.070(6) 0.108(6) 0.079(7) -0.035(6) 0.022(5) -0.028(5)
C12A 0.107(8) 0.157(9) 0.133(9) -0.009(8) 0.033(7) -0.001(7)
C40A 0.147(9) 0.232(10) 0.127(9) -0.039(9) 0.069(8) 0.032(9)
C37A 0.169(11) 0.197(11) 0.172(11) -0.103(10) -0.053(9) 0.033(9)
C3AA 0.165(14) 0.126(6) 0.165(9) -0.005(6) 0.023(9) -0.033(8)
O4AA 0.164(9) 0.251(12) 0.138(9) -0.011(8) -0.052(8) 0.016(8)
C3 0.142(11) 0.27(2) 0.123(12) -0.076(13) 0.048(10) -0.062(12)
C2AA 0.227(17) 0.290(12) 0.140(9) -0.049(10) -0.023(11) 0.023(11)
C5AA 0.273(19) 0.227(18) 0.096(10) 0.008(10) -0.105(12) -0.005(15)
C4AA 0.227(17) 0.290(12) 0.140(9) -0.049(10) -0.023(11) 0.023(11)

loop_
_atom_type_symbol
_atom_type_description
_atom_type_scat_dispersion_real
_atom_type_scat_dispersion_imag
_atom_type_scat_source
C C 0.0030 0.0020 'International Tables Vol C Tables 4.2.6.8 and 6.1.1.4'
H H 0.0000 0.0000 'International Tables Vol C Tables 4.2.6.8 and 6.1.1.4'
N N 0.0060 0.0030 'International Tables Vol C Tables 4.2.6.8 and 6.1.1.4'
O O 0.0110 0.0060 'International Tables Vol C Tables 4.2.6.8 and 6.1.1.4'

loop_
_geom_angle_atom_site_label_1
_geom_angle_atom_site_label_2
_geom_angle_atom_site_label_3
_geom_angle
C10 N20 C15 124.6(3)
C10 N20 C35 116.8(3)
C15 N20 C35 118.6(3)
C7AA C0AA C8 120.2(3)
C7AA C0AA C9 120.3(3)
C8 C0AA C9 119.5(3)
C6 C1AA C5 120.5(3)
C6 C1AA C9 119.0(3)
C9 C1AA C5 120.5(3)
C0AA C7AA C15 120.9(3)
C11 C7AA C0AA 119.6(3)
C11 C7AA C15 119.5(3)
C13 C5 C1AA 121.6(3)
C13 C5 C17 119.7(3)
C17 C5 C1AA 118.7(3)
C1AA C6 H6 119.0
C1AA C6 C11 121.9(3)
C11 C6 H6 119.0
C0AA C8 C10 119.6(3)
C22 C8 C0AA 120.3(3)
C22 C8 C10 120.0(3)
C0AA C9 C1AA 118.8(3)
C19 C9 C0AA 118.5(3)
C19 C9 C1AA 122.7(3)
O3 C10 N20 120.4(3)
O3 C10 C8 121.8(3)
N20 C10 C8 117.8(3)
C7AA C11 C6 120.4(3)
C7AA C11 H11 119.8
C6 C11 H11 119.8
H12A C12 H12B 107.9
C30 C12 H12A 109.2
C30 C12 H12B 109.2
C40 C12 H12A 109.2
C40 C12 H12B 109.2
C40 C12 C30 111.9(10)
C5 C13 C16 119.5(3)
C5 C13 C21 122.4(3)
C16 C13 C21 118.0(3)
C16 C14 C23 117.4(4)
C25 C14 C16 119.1(3)
C25 C14 C23 123.5(4)
O7 C15 N20 120.7(3)
O7 C15 C7AA 122.5(3)
N20 C15 C7AA 116.8(3)
C13 C16 C18 119.6(4)
C14 C16 C13 119.5(3)
C14 C16 C18 120.9(3)
C5 C17 H17 119.6
C25 C17 C5 120.9(3)
C25 C17 H17 119.6
C27 C18 C16 119.1(5)
C28 C18 C16 120.3(4)
C28 C18 C27 120.7(4)
C9 C19 H19 119.7
C24 C19 C9 120.6(3)
C24 C19 H19 119.7
C13 C21 H21 119.2
C29 C21 C13 121.5(4)
C29 C21 H21 119.2
C8 C22 H22 120.0
C8 C22 C24 120.1(3)
C24 C22 H22 120.0
C14 C23 H23 119.2
C26 C23 C14 121.6(4)
C26 C23 H23 119.2
C19 C24 C22 121.0(3)
C19 C24 H24 119.5
C22 C24 H24 119.5
C14 C25 C17 121.3(3)
C14 C25 H25 119.4
C17 C25 H25 119.4
C23 C26 H26 118.7
C23 C26 C27 122.5(4)
C27 C26 H26 118.7
C26 C27 C18 118.5(4)
C31 C27 C18 117.4(6)
C31 C27 C26 124.1(5)
C18 C28 C29 118.2(4)
C33 C28 C18 118.3(5)
C33 C28 C29 123.4(5)
C21 C29 C28 122.3(4)
C21 C29 H29 118.8
C28 C29 H29 118.8
C12 C30 H30 102.9
C35 C30 C12 115.2(10)
C35 C30 H30 102.9
C38 C30 C12 116.2(11)
C38 C30 H30 102.9
C38 C30 C35 114.1(10)
C27 C31 H31 119.1
C32 C31 C27 121.8(6)
C32 C31 H31 119.1
C31 C32 H32 119.9
C31 C32 C33 120.2(6)
C33 C32 H32 119.9
C28 C33 H33 119.2
C32 C33 C28 121.6(6)
C32 C33 H33 119.2
H34A C34 H34B 109.5
H34A C34 H34C 109.5
H34B C34 H34C 109.5
C38 C34 H34A 109.5
C38 C34 H34B 109.5
C38 C34 H34C 109.5
N20 C35 H35A 108.0
N20 C35 H35B 108.0
N20 C35 H35C 109.7
N20 C35 H35D 109.7
N20 C35 C30A 109.8(5)
C30 C35 N20 117.4(5)
C30 C35 H35A 108.0
C30 C35 H35B 108.0
H35A C35 H35B 107.2
H35C C35 H35D 108.2
C30A C35 H35C 109.7
C30A C35 H35D 109.7
H37A C37 H37B 109.2
C40 C37 H37A 111.4
C40 C37 H37B 111.4
C4AA C37 H37A 111.4
C4AA C37 H37B 111.4
C4AA C37 C40 102.0(17)
C30 C38 C34 117(3)
C30 C38 H38A 108.0
C30 C38 H38B 108.0
C34 C38 H38A 108.0
C34 C38 H38B 108.0
H38A C38 H38B 107.3
C12 C40 H40A 109.2
C12 C40 H40B 109.2
C37 C40 C12 112.2(10)
C37 C40 H40A 109.2
C37 C40 H40B 109.2
H40A C40 H40B 107.9
H2A C2 H2B 108.7
C6AA C2 H2A 110.6
C6AA C2 H2B 110.6
C5AA C2 H2A 110.6
C5AA C2 H2B 110.6
C5AA C2 C6AA 105.7(15)
C2 C6AA H6AA 109.2
C2 C6AA H6AB 109.2
H6AA C6AA H6AB 107.9
C3 C6AA C2 111.9(16)
C3 C6AA H6AA 109.2
C3 C6AA H6AB 109.2
H38C C38A H38D 108.0
C30A C38A H38C 109.3
C30A C38A H38D 109.3
C3AA C38A H38C 109.3
C3AA C38A H38D 109.3
C3AA C38A C30A 112(2)
C35 C30A H30A 107.3
C38A C30A C35 107.9(8)
C38A C30A H30A 107.3
C12A C30A C35 109.7(9)
C12A C30A C38A 117.0(11)
C12A C30A H30A 107.3
C30A C12A H12C 105.7
C30A C12A H12D 105.7
H12C C12A H12D 106.1
C40A C12A C30A 126.5(14)
C40A C12A H12C 105.7
C40A C12A H12D 105.7
C12A C40A H40C 105.3
C12A C40A H40D 105.3
C12A C40A C37A 127.9(15)
H40C C40A H40D 106.0
C37A C40A H40C 105.3
C37A C40A H40D 105.3
C40A C37A H37C 110.4
C40A C37A H37D 110.4
H37C C37A H37D 108.6
C2AA C37A C40A 106.7(17)
C2AA C37A H37C 110.4
C2AA C37A H37D 110.4
C38A C3AA H3AA 109.5
C38A C3AA H3AB 109.5
C38A C3AA H3AC 109.5
H3AA C3AA H3AB 109.5
H3AA C3AA H3AC 109.5
H3AB C3AA H3AC 109.5
C3 O4AA C5AA 114.9(11)
C6AA C3 H3A 113.7
C6AA C3 H3B 113.7
O4AA C3 C6AA 89.6(17)
O4AA C3 H3A 113.7
O4AA C3 H3B 113.7
H3A C3 H3B 111.0
C37A C2AA H2AA 109.5
C37A C2AA H2AB 109.5
C37A C2AA H2AC 109.5
H2AA C2AA H2AB 109.5
H2AA C2AA H2AC 109.5
H2AB C2AA H2AC 109.5
C2 C5AA O4AA 94.7(15)
C2 C5AA H5AA 112.8
C2 C5AA H5AB 112.8
O4AA C5AA H5AA 112.8
O4AA C5AA H5AB 112.8
H5AA C5AA H5AB 110.2
C37 C4AA H4AA 109.5
C37 C4AA H4AB 109.5
C37 C4AA H4AC 109.5
H4AA C4AA H4AB 109.5
H4AA C4AA H4AC 109.5
H4AB C4AA H4AC 109.5

loop_
_geom_bond_atom_site_label_1
_geom_bond_atom_site_label_2
_geom_bond_distance
O3 C10 1.220(4)
O7 C15 1.211(4)
N20 C10 1.392(5)
N20 C15 1.393(4)
N20 C35 1.480(4)
C0AA C7AA 1.403(4)
C0AA C8 1.418(4)
C0AA C9 1.418(4)
C1AA C5 1.500(4)
C1AA C6 1.361(4)
C1AA C9 1.428(4)
C7AA C11 1.368(4)
C7AA C15 1.484(4)
C5 C13 1.390(5)
C5 C17 1.393(5)
C6 H6 0.9300
C6 C11 1.403(4)
C8 C10 1.484(5)
C8 C22 1.366(5)
C9 C19 1.407(5)
C11 H11 0.9300
C12 H12A 0.9700
C12 H12B 0.9700
C12 C30 1.527(12)
C12 C40 1.516(12)
C13 C16 1.432(4)
C13 C21 1.433(5)
C14 C16 1.418(5)
C14 C23 1.452(5)
C14 C25 1.377(5)
C16 C18 1.435(5)
C17 H17 0.9300
C17 C25 1.386(5)
C18 C27 1.428(6)
C18 C28 1.415(6)
C19 H19 0.9300
C19 C24 1.370(5)
C21 H21 0.9300
C21 C29 1.346(6)
C22 H22 0.9300
C22 C24 1.395(5)
C23 H23 0.9300
C23 C26 1.332(7)
C24 H24 0.9300
C25 H25 0.9300
C26 H26 0.9300
C26 C27 1.422(7)
C27 C31 1.405(8)
C28 C29 1.423(6)
C28 C33 1.389(6)
C29 H29 0.9300
C30 H30 0.9800
C30 C35 1.466(14)
C30 C38 1.462(13)
C31 H31 0.9300
C31 C32 1.369(9)
C32 H32 0.9300
C32 C33 1.380(8)
C33 H33 0.9300
C34 H34A 0.9600
C34 H34B 0.9600
C34 H34C 0.9600
C34 C38 1.542(19)
C35 H35A 0.9700
C35 H35B 0.9700
C35 H35C 0.9700
C35 H35D 0.9700
C35 C30A 1.596(13)
C37 H37A 0.9700
C37 H37B 0.9700
C37 C40 1.500(11)
C37 C4AA 1.455(18)
C38 H38A 0.9700
C38 H38B 0.9700
C40 H40A 0.9700
C40 H40B 0.9700
C2 H2A 0.9700
C2 H2B 0.9700
C2 C6AA 1.600(17)
C2 C5AA 1.528(17)
C6AA H6AA 0.9700
C6AA H6AB 0.9700
C6AA C3 1.550(18)
C38A H38C 0.9700
C38A H38D 0.9700
C38A C30A 1.577(13)
C38A C3AA 1.548(19)
C30A H30A 0.9800
C30A C12A 1.506(13)
C12A H12C 0.9700
C12A H12D 0.9700
C12A C40A 1.418(15)
C40A H40C 0.9700
C40A H40D 0.9700
C40A C37A 1.614(12)
C37A H37C 0.9700
C37A H37D 0.9700
C37A C2AA 1.525(13)
C3AA H3AA 0.9600
C3AA H3AB 0.9600
C3AA H3AC 0.9600
O4AA C3 1.511(16)
O4AA C5AA 1.575(17)
C3 H3A 0.9700
C3 H3B 0.9700
C2AA H2AA 0.9600
C2AA H2AB 0.9600
C2AA H2AC 0.9600
C5AA H5AA 0.9700
C5AA H5AB 0.9700
C4AA H4AA 0.9600
C4AA H4AB 0.9600
C4AA H4AC 0.9600

loop_
_geom_torsion_atom_site_label_1
_geom_torsion_atom_site_label_2
_geom_torsion_atom_site_label_3
_geom_torsion_atom_site_label_4
_geom_torsion
N20 C35 C30A C38A -66.8(9)
N20 C35 C30A C12A 164.7(9)
C0AA C7AA C11 C6 0.5(5)
C0AA C7AA C15 O7 178.0(3)
C0AA C7AA C15 N20 -1.5(5)
C0AA C8 C10 O3 -179.1(3)
C0AA C8 C10 N20 1.4(5)
C0AA C8 C22 C24 -0.3(6)
C0AA C9 C19 C24 -0.3(5)
C1AA C5 C13 C16 176.7(3)
C1AA C5 C13 C21 -4.2(5)
C1AA C5 C17 C25 -176.7(3)
C1AA C6 C11 C7AA -0.8(5)
C1AA C9 C19 C24 179.2(3)
C7AA C0AA C8 C10 0.0(5)
C7AA C0AA C8 C22 -179.3(3)
C7AA C0AA C9 C1AA 0.1(5)
C7AA C0AA C9 C19 179.6(3)
C5 C1AA C6 C11 -177.7(3)
C5 C1AA C9 C0AA 178.0(3)
C5 C1AA C9 C19 -1.5(5)
C5 C13 C16 C14 0.1(5)
C5 C13 C16 C18 -179.4(3)
C5 C13 C21 C29 -179.3(4)
C5 C17 C25 C14 -0.3(6)
C6 C1AA C5 C13 -85.4(4)
C6 C1AA C5 C17 91.7(4)
C6 C1AA C9 C0AA -0.4(5)
C6 C1AA C9 C19 -179.9(3)
C8 C0AA C7AA C11 179.5(3)
C8 C0AA C7AA C15 0.0(5)
C8 C0AA C9 C1AA -179.5(3)
C8 C0AA C9 C19 0.0(5)
C8 C22 C24 C19 -0.1(7)
C9 C0AA C7AA C11 -0.1(5)
C9 C0AA C7AA C15 -179.6(3)
C9 C0AA C8 C10 179.7(3)
C9 C0AA C8 C22 0.3(5)
C9 C1AA C5 C13 96.2(4)
C9 C1AA C5 C17 -86.7(4)
C9 C1AA C6 C11 0.7(5)
C9 C19 C24 C22 0.4(6)
C10 N20 C15 O7 -176.3(3)
C10 N20 C15 C7AA 3.2(5)
C10 N20 C35 C30 -101.7(7)
C10 N20 C35 C30A -73.2(6)
C10 C8 C22 C24 -179.6(4)
C11 C7AA C15 O7 -1.5(5)
C11 C7AA C15 N20 179.0(3)
C12 C30 C35 N20 179.6(7)
C12 C30 C38 C34 51(4)
C13 C5 C17 C25 0.5(5)
C13 C16 C18 C27 178.3(3)
C13 C16 C18 C28 -1.5(5)
C13 C21 C29 C28 -1.1(7)
C14 C16 C18 C27 -1.2(5)
C14 C16 C18 C28 179.0(4)
C14 C23 C26 C27 0.0(6)
C15 N20 C10 O3 177.3(3)
C15 N20 C10 C8 -3.2(5)
C15 N20 C35 C30 81.3(7)
C15 N20 C35 C30A 109.8(6)
C15 C7AA C11 C6 180.0(3)
C16 C13 C21 C29 -0.1(6)
C16 C14 C23 C26 0.8(5)
C16 C14 C25 C17 0.0(5)
C16 C18 C27 C26 2.0(6)
C16 C18 C27 C31 -178.6(4)
C16 C18 C28 C29 0.3(6)
C16 C18 C28 C33 179.4(4)
C17 C5 C13 C16 -0.4(5)
C17 C5 C13 C21 178.7(3)
C18 C27 C31 C32 -1.2(8)
C18 C28 C29 C21 1.0(7)
C18 C28 C33 C32 -0.6(9)
C21 C13 C16 C14 -179.1(3)
C21 C13 C16 C18 1.4(5)
C22 C8 C10 O3 0.3(6)
C22 C8 C10 N20 -179.2(3)
C23 C14 C16 C13 -179.7(3)
C23 C14 C16 C18 -0.2(5)
C23 C14 C25 C17 179.8(3)
C23 C26 C27 C18 -1.4(6)
C23 C26 C27 C31 179.2(4)
C25 C14 C16 C13 0.1(5)
C25 C14 C16 C18 179.6(3)
C25 C14 C23 C26 -179.0(4)
C26 C27 C31 C32 178.2(6)
C27 C18 C28 C29 -179.5(4)
C27 C18 C28 C33 -0.4(7)
C27 C31 C32 C33 0.3(11)
C28 C18 C27 C26 -178.2(4)
C28 C18 C27 C31 1.2(6)
C29 C28 C33 C32 178.4(6)
C30 C12 C40 C37 -171.4(12)
C31 C32 C33 C28 0.6(11)
C33 C28 C29 C21 -178.0(5)
C35 N20 C10 O3 0.5(5)
C35 N20 C10 C8 180.0(3)
C35 N20 C15 O7 0.5(5)
C35 N20 C15 C7AA 180.0(3)
C35 C30 C38 C34 -171(3)
C35 C30A C12A C40A 43(2)
C38 C30 C35 N20 41.5(15)
C40 C12 C30 C35 -56.3(16)
C40 C12 C30 C38 80.9(18)
C2 C6AA C3 O4AA 31(3)
C6AA C2 C5AA O4AA -20(3)
C38A C30A C12A C40A -80(2)
C30A C12A C40A C37A 170.3(14)
C12A C40A C37A C2AA 98(3)
C3AA C38A C30A C35 174(3)
C3AA C38A C30A C12A -62(3)
C3 O4AA C5AA C2 47(2)
C5AA C2 C6AA C3 -7(4)
C5AA O4AA C3 C6AA -49(2)
C4AA C37 C40 C12 -87(2)
